data_1514299
loop_
_publ_author_name
'Mori, Keiji'
'Wakazawa, Manari'
'Akiyama, Takahiko'

_publ_section_title
;
 Stereoselective construction of all-carbon quaternary center by means of
 chiral phosphoric acid: highly enantioselective Friedel--Crafts reaction
 of indoles with \b,\b-disubstituted nitroalkenes
;
_journal_issue 5
_journal_name_full 'Chemical Science'
_journal_page_first 1799
_journal_paper_doi 10.1039/c3sc53542h
_journal_volume 5
_journal_year 2014
_chemical_formula_sum 'C25 H22 N2 O2'
_chemical_formula_weight 382.45
_chemical_name_systematic
; 
 ? 
;
_space_group_IT_number 114
_symmetry_cell_setting tetragonal
_symmetry_space_group_name_Hall 'P -4 2n'
_symmetry_space_group_name_H-M 'P -4 21 c'
_atom_sites_solution_hydrogens geom
_atom_sites_solution_primary direct
_atom_sites_solution_secondary difmap
_audit_creation_method SHELXL-97
_cell_angle_alpha 90.00
_cell_angle_beta 90.00
_cell_angle_gamma 90.00
_cell_formula_units_Z 8
_cell_length_a 21.2628(15)
_cell_length_b 21.2628(15)
_cell_length_c 9.0321(9)
_cell_measurement_reflns_used 4436
_cell_measurement_temperature 123
_cell_measurement_theta_max 24.64
_cell_measurement_theta_min 2.45
_cell_volume 4083.5(6)
_computing_cell_refinement 'APEX2 (Bruker AXS, 2006)'
_computing_data_collection 'APEX2 (Bruker AXS, 2006)'
_computing_data_reduction 'SAINT (Bruker AXS, 2004)'
_computing_molecular_graphics 'XSHEL (Bruker AXS,2002)'
_computing_publication_material 'XCIF (Bruker AXS, 2001)'
_computing_structure_refinement 'SHELXL-97 (Sheldrick, 1997)'
_computing_structure_solution 'SHELXS-97 (Sheldrick, 1997)'
_diffrn_ambient_temperature 123
_diffrn_detector_area_resol_mean 8.333
_diffrn_measured_fraction_theta_full 0.998
_diffrn_measured_fraction_theta_max 0.998
_diffrn_measurement_device_type 'Bruker APEXII CCD area detector'
_diffrn_measurement_method 'phi and omega scans'
_diffrn_radiation_monochromator 'Bruker Helios multilayer confocal mirror'
_diffrn_radiation_source 'Bruker TXS fine-focus rotating anode'
_diffrn_radiation_type MoK\a
_diffrn_radiation_wavelength 0.71073
_diffrn_reflns_av_R_equivalents 0.0522
_diffrn_reflns_av_sigmaI/netI 0.0456
_diffrn_reflns_limit_h_max 19
_diffrn_reflns_limit_h_min -27
_diffrn_reflns_limit_k_max 26
_diffrn_reflns_limit_k_min -27
_diffrn_reflns_limit_l_max 11
_diffrn_reflns_limit_l_min -11
_diffrn_reflns_number 22780
_diffrn_reflns_theta_full 27.43
_diffrn_reflns_theta_max 27.43
_diffrn_reflns_theta_min 1.35
_exptl_absorpt_coefficient_mu 0.079
_exptl_absorpt_correction_T_max 0.9921
_exptl_absorpt_correction_T_min 0.9843
_exptl_absorpt_correction_type empirical
_exptl_absorpt_process_details
;
SADABS Sheldrick 1996
;
_exptl_crystal_colour colorless
_exptl_crystal_density_diffrn 1.244
_exptl_crystal_density_method 'not measured'
_exptl_crystal_description stick
_exptl_crystal_F_000 1616
_exptl_crystal_size_max 0.20
_exptl_crystal_size_mid 0.10
_exptl_crystal_size_min 0.10
_refine_diff_density_max 0.460
_refine_diff_density_min -0.173
_refine_diff_density_rms 0.039
_refine_ls_abs_structure_details 'Flack H D (1983), Acta Cryst. A39, 876-881'
_refine_ls_abs_structure_Flack -0.1(13)
_refine_ls_extinction_method none
_refine_ls_goodness_of_fit_ref 1.049
_refine_ls_hydrogen_treatment mixed
_refine_ls_matrix_type full
_refine_ls_number_parameters 267
_refine_ls_number_reflns 4629
_refine_ls_number_restraints 0
_refine_ls_restrained_S_all 1.049
_refine_ls_R_factor_all 0.0626
_refine_ls_R_factor_gt 0.0441
_refine_ls_shift/su_max 0.000
_refine_ls_shift/su_mean 0.000
_refine_ls_structure_factor_coef Fsqd
_refine_ls_weighting_details 'calc w=1/[\s^2^(Fo^2^)+(0.0428P)^2^+0.5337P] where P=(Fo^2^+2Fc^2^)/3'
_refine_ls_weighting_scheme calc
_refine_ls_wR_factor_gt 0.0888
_refine_ls_wR_factor_ref 0.0950
_reflns_number_gt 3719
_reflns_number_total 4629
_reflns_threshold_expression >2sigma(I)
_cod_data_source_file c3sc53542h3.cif
_cod_data_source_block shelxla
_cod_depositor_comments
;
The following automatic conversions were performed:

'_symmetry_cell_setting' value 'Tetragonal' changed to 'tetragonal'
according to
/usr/data/users/saulius/crontab/automatic-downloads/rss-feeds/RSC/lib/dictionaries/cif_core.dic
dictionary named 'cif_core.dic' version 2.4.2 from 2011-04-26.

Automatic conversion script
Id: cif_fix_values 2281 2013-09-26 08:29:07Z andrius 
;
_cod_original_sg_symbol_H-M 'P-42(1)c '
_cod_database_code 1514299

loop_
_symmetry_equiv_pos_as_xyz
'x, y, z'
'-x, -y, z'
'y, -x, -z'
'-y, x, -z'
'-x+1/2, y+1/2, -z+1/2'
'x+1/2, -y+1/2, -z+1/2'
'-y+1/2, -x+1/2, z+1/2'
'y+1/2, x+1/2, z+1/2'

loop_
_atom_site_label
_atom_site_type_symbol
_atom_site_fract_x
_atom_site_fract_y
_atom_site_fract_z
_atom_site_U_iso_or_equiv
_atom_site_adp_type
_atom_site_occupancy
_atom_site_symmetry_multiplicity
_atom_site_calc_flag
_atom_site_refinement_flags
C1 C 0.46854(8) 0.35447(9) -0.0073(2) 0.0191(4) Uani 1 1 d .
H1 H 0.4841 0.3946 0.0372 0.023 Uiso 1 1 calc R
C2 C 0.54012(8) 0.27848(9) 0.1117(2) 0.0216(4) Uani 1 1 d .
H2A H 0.5499 0.3101 0.1888 0.026 Uiso 1 1 calc R
H2B H 0.5788 0.2536 0.0940 0.026 Uiso 1 1 calc R
C3 C 0.48841(8) 0.23405(8) 0.17116(19) 0.0176(4) Uani 1 1 d .
C4 C 0.42747(8) 0.27134(8) 0.1742(2) 0.0164(4) Uani 1 1 d .
C5 C 0.36913(8) 0.26154(8) 0.2523(2) 0.0165(4) Uani 1 1 d .
C6 C 0.34551(9) 0.21514(9) 0.3478(2) 0.0219(4) Uani 1 1 d .
H6 H 0.3701 0.1792 0.3718 0.026 Uiso 1 1 calc R
C7 C 0.28592(9) 0.22246(10) 0.4066(2) 0.0284(5) Uani 1 1 d .
H7 H 0.2699 0.1915 0.4723 0.034 Uiso 1 1 calc R
C8 C 0.24891(9) 0.27451(10) 0.3713(2) 0.0313(5) Uani 1 1 d .
H8 H 0.2081 0.2782 0.4133 0.038 Uiso 1 1 calc R
C9 C 0.27041(9) 0.32081(10) 0.2766(2) 0.0272(5) Uani 1 1 d .
H9 H 0.2450 0.3560 0.2517 0.033 Uiso 1 1 calc R
C10 C 0.33090(9) 0.31397(9) 0.2187(2) 0.0191(4) Uani 1 1 d .
C11 C 0.42140(8) 0.32625(8) 0.0973(2) 0.0176(4) Uani 1 1 d .
C12 C 0.48082(8) 0.17857(8) 0.0646(2) 0.0203(4) Uani 1 1 d .
C13 C 0.43177(11) 0.08090(10) 0.0227(3) 0.0448(6) Uani 1 1 d .
H13A H 0.4243 0.0933 -0.0803 0.067 Uiso 1 1 calc R
H13B H 0.3960 0.0562 0.0589 0.067 Uiso 1 1 calc R
H13C H 0.4701 0.0555 0.0284 0.067 Uiso 1 1 calc R
C14 C 0.44024(8) 0.36948(8) -0.1568(2) 0.0199(4) Uani 1 1 d .
C15 C 0.39827(9) 0.32877(10) -0.2259(2) 0.0265(5) Uani 1 1 d .
H15 H 0.3873 0.2903 -0.1790 0.032 Uiso 1 1 calc R
C16 C 0.37219(10) 0.34361(11) -0.3623(2) 0.0358(5) Uani 1 1 d .
H16 H 0.3440 0.3151 -0.4089 0.043 Uiso 1 1 calc R
C17 C 0.38726(11) 0.39999(11) -0.4304(2) 0.0384(6) Uani 1 1 d .
H17 H 0.3690 0.4106 -0.5230 0.046 Uiso 1 1 calc R
C18 C 0.42876(11) 0.44040(11) -0.3635(2) 0.0364(6) Uani 1 1 d .
H18 H 0.4391 0.4791 -0.4100 0.044 Uiso 1 1 calc R
C19 C 0.45563(10) 0.42503(9) -0.2284(2) 0.0283(5) Uani 1 1 d .
H19 H 0.4850 0.4530 -0.1843 0.034 Uiso 1 1 calc R
C20 C 0.51016(8) 0.21038(8) 0.3221(2) 0.0183(4) Uani 1 1 d .
C21 C 0.49344(9) 0.24073(9) 0.4520(2) 0.0232(4) Uani 1 1 d .
H21 H 0.4668 0.2765 0.4480 0.028 Uiso 1 1 calc R
C22 C 0.51523(10) 0.21946(10) 0.5882(2) 0.0289(5) Uani 1 1 d .
H22 H 0.5024 0.2400 0.6767 0.035 Uiso 1 1 calc R
C23 C 0.55555(9) 0.16837(9) 0.5952(2) 0.0260(4) Uani 1 1 d .
H23 H 0.5705 0.1538 0.6882 0.031 Uiso 1 1 calc R
C24 C 0.57378(9) 0.13900(10) 0.4668(2) 0.0294(5) Uani 1 1 d .
H24 H 0.6019 0.1043 0.4709 0.035 Uiso 1 1 calc R
C25 C 0.55130(9) 0.15965(9) 0.3309(2) 0.0272(5) Uani 1 1 d .
H25 H 0.5642 0.1389 0.2429 0.033 Uiso 1 1 calc R
H1A H 0.3513(11) 0.3893(11) 0.092(3) 0.036(6) Uiso 1 1 d .
N1 N 0.36356(7) 0.35276(8) 0.12378(18) 0.0202(4) Uani 1 1 d .
N2 N 0.52328(7) 0.31174(7) -0.02657(17) 0.0203(3) Uani 1 1 d .
O1 O 0.50892(7) 0.17281(6) -0.05032(15) 0.0305(3) Uani 1 1 d .
O2 O 0.43908(6) 0.13690(6) 0.11359(17) 0.0312(3) Uani 1 1 d .

loop_
_atom_site_aniso_label
_atom_site_aniso_U_11
_atom_site_aniso_U_22
_atom_site_aniso_U_33
_atom_site_aniso_U_23
_atom_site_aniso_U_13
_atom_site_aniso_U_12
C1 0.0182(9) 0.0176(9) 0.0214(10) 0.0009(7) -0.0001(7) -0.0027(7)
C2 0.0174(9) 0.0254(10) 0.0220(10) 0.0011(8) -0.0019(8) -0.0001(8)
C3 0.0170(9) 0.0187(9) 0.0171(9) 0.0002(7) 0.0000(7) 0.0026(7)
C4 0.0163(9) 0.0160(9) 0.0170(9) -0.0006(7) -0.0009(7) 0.0012(7)
C5 0.0162(9) 0.0188(9) 0.0146(9) -0.0012(7) -0.0012(7) -0.0008(7)
C6 0.0222(10) 0.0229(10) 0.0205(10) 0.0027(8) -0.0001(8) -0.0022(8)
C7 0.0280(11) 0.0335(12) 0.0238(11) 0.0029(9) 0.0058(9) -0.0104(9)
C8 0.0202(11) 0.0434(13) 0.0304(12) -0.0016(10) 0.0081(9) -0.0012(9)
C9 0.0198(10) 0.0313(12) 0.0306(11) -0.0018(9) 0.0016(9) 0.0050(9)
C10 0.0186(9) 0.0207(10) 0.0180(9) -0.0008(7) -0.0014(8) 0.0009(8)
C11 0.0181(9) 0.0176(9) 0.0170(9) -0.0009(7) -0.0012(7) 0.0003(7)
C12 0.0168(9) 0.0190(10) 0.0252(11) 0.0011(8) -0.0052(8) 0.0058(8)
C13 0.0383(14) 0.0247(12) 0.0715(18) -0.0203(12) -0.0137(12) 0.0014(10)
C14 0.0215(10) 0.0186(9) 0.0197(10) 0.0008(8) 0.0053(8) 0.0012(8)
C15 0.0287(11) 0.0248(11) 0.0261(11) -0.0020(9) -0.0016(9) -0.0016(9)
C16 0.0332(12) 0.0459(14) 0.0282(12) -0.0106(10) -0.0068(9) 0.0071(10)
C17 0.0433(14) 0.0568(16) 0.0151(11) 0.0048(10) 0.0035(10) 0.0268(12)
C18 0.0444(13) 0.0375(13) 0.0273(12) 0.0147(10) 0.0125(11) 0.0120(10)
C19 0.0318(12) 0.0243(11) 0.0288(11) 0.0062(9) 0.0078(9) 0.0000(9)
C20 0.0152(9) 0.0189(9) 0.0208(9) 0.0026(7) -0.0012(7) -0.0008(7)
C21 0.0231(10) 0.0207(10) 0.0256(10) -0.0025(8) -0.0046(8) 0.0052(8)
C22 0.0349(12) 0.0306(11) 0.0212(10) -0.0061(9) -0.0042(9) 0.0058(10)
C23 0.0279(11) 0.0284(11) 0.0215(10) 0.0037(9) -0.0096(9) 0.0018(8)
C24 0.0270(11) 0.0304(12) 0.0308(11) 0.0055(9) -0.0028(9) 0.0121(9)
C25 0.0283(11) 0.0303(11) 0.0229(11) -0.0014(9) 0.0024(9) 0.0111(9)
N1 0.0214(8) 0.0168(8) 0.0224(9) 0.0048(7) 0.0012(7) 0.0042(7)
N2 0.0153(8) 0.0252(9) 0.0205(8) 0.0059(7) 0.0025(6) -0.0001(7)
O1 0.0389(9) 0.0296(8) 0.0230(7) -0.0052(6) 0.0030(7) 0.0070(6)
O2 0.0296(8) 0.0223(7) 0.0418(9) -0.0069(7) 0.0010(7) -0.0034(6)

loop_
_atom_type_symbol
_atom_type_description
_atom_type_scat_dispersion_real
_atom_type_scat_dispersion_imag
_atom_type_scat_source
C C 0.0033 0.0016 'International Tables Vol C Tables 4.2.6.8 and 6.1.1.4'
H H 0.0000 0.0000 'International Tables Vol C Tables 4.2.6.8 and 6.1.1.4'
N N 0.0061 0.0033 'International Tables Vol C Tables 4.2.6.8 and 6.1.1.4'
O O 0.0106 0.0060 'International Tables Vol C Tables 4.2.6.8 and 6.1.1.4'

loop_
_geom_angle_atom_site_label_1
_geom_angle_atom_site_label_2
_geom_angle_atom_site_label_3
_geom_angle
N2 C1 C11 110.61(15)
N2 C1 C14 109.60(15)
C11 C1 C14 112.35(15)
N2 C1 H1 108.0
C11 C1 H1 108.0
C14 C1 H1 108.0
N2 C2 C3 114.40(15)
N2 C2 H2A 108.7
C3 C2 H2A 108.7
N2 C2 H2B 108.7
C3 C2 H2B 108.7
H2A C2 H2B 107.6
C4 C3 C20 114.49(14)
C4 C3 C12 108.88(14)
C20 C3 C12 109.85(14)
C4 C3 C2 107.10(14)
C20 C3 C2 107.24(14)
C12 C3 C2 109.13(15)
C11 C4 C5 106.93(16)
C11 C4 C3 121.18(16)
C5 C4 C3 131.86(16)
C6 C5 C10 118.73(16)
C6 C5 C4 135.22(17)
C10 C5 C4 106.03(15)
C7 C6 C5 119.00(17)
C7 C6 H6 120.5
C5 C6 H6 120.5
C6 C7 C8 121.23(18)
C6 C7 H7 119.4
C8 C7 H7 119.4
C9 C8 C7 121.34(18)
C9 C8 H8 119.3
C7 C8 H8 119.3
C8 C9 C10 117.53(18)
C8 C9 H9 121.2
C10 C9 H9 121.2
N1 C10 C9 129.43(18)
N1 C10 C5 108.42(15)
C9 C10 C5 122.15(17)
C4 C11 N1 110.29(16)
C4 C11 C1 126.78(16)
N1 C11 C1 122.89(16)
O1 C12 O2 123.37(18)
O1 C12 C3 124.61(17)
O2 C12 C3 112.02(16)
O2 C13 H13A 109.5
O2 C13 H13B 109.5
H13A C13 H13B 109.5
O2 C13 H13C 109.5
H13A C13 H13C 109.5
H13B C13 H13C 109.5
C19 C14 C15 118.23(18)
C19 C14 C1 120.16(17)
C15 C14 C1 121.60(17)
C16 C15 C14 120.9(2)
C16 C15 H15 119.6
C14 C15 H15 119.6
C17 C16 C15 119.9(2)
C17 C16 H16 120.0
C15 C16 H16 120.0
C18 C17 C16 119.7(2)
C18 C17 H17 120.2
C16 C17 H17 120.2
C17 C18 C19 120.3(2)
C17 C18 H18 119.8
C19 C18 H18 119.8
C14 C19 C18 120.9(2)
C14 C19 H19 119.5
C18 C19 H19 119.5
C21 C20 C25 118.29(17)
C21 C20 C3 121.71(16)
C25 C20 C3 119.86(17)
C20 C21 C22 120.83(17)
C20 C21 H21 119.6
C22 C21 H21 119.6
C23 C22 C21 120.11(19)
C23 C22 H22 119.9
C21 C22 H22 119.9
C24 C23 C22 119.52(18)
C24 C23 H23 120.2
C22 C23 H23 120.2
C23 C24 C25 120.37(17)
C23 C24 H24 119.8
C25 C24 H24 119.8
C24 C25 C20 120.84(18)
C24 C25 H25 119.6
C20 C25 H25 119.6
C11 N1 C10 108.30(15)
C11 N1 H1A 125.3(15)
C10 N1 H1A 126.3(15)
C2 N2 C1 112.49(14)
C12 O2 C13 115.42(17)

loop_
_geom_bond_atom_site_label_1
_geom_bond_atom_site_label_2
_geom_bond_distance
C1 N2 1.487(2)
C1 C11 1.502(2)
C1 C14 1.513(3)
C1 H1 1.0000
C2 N2 1.479(2)
C2 C3 1.546(2)
C2 H2A 0.9900
C2 H2B 0.9900
C3 C4 1.519(2)
C3 C20 1.525(2)
C3 C12 1.531(3)
C4 C11 1.365(2)
C4 C5 1.442(3)
C5 C6 1.404(3)
C5 C10 1.412(3)
C6 C7 1.383(3)
C6 H6 0.9500
C7 C8 1.395(3)
C7 H7 0.9500
C8 C9 1.382(3)
C8 H8 0.9500
C9 C10 1.396(3)
C9 H9 0.9500
C10 N1 1.377(2)
C11 N1 1.374(2)
C12 O1 1.204(2)
C12 O2 1.330(2)
C13 O2 1.454(2)
C13 H13A 0.9800
C13 H13B 0.9800
C13 H13C 0.9800
C14 C19 1.386(3)
C14 C15 1.391(3)
C15 C16 1.387(3)
C15 H15 0.9500
C16 C17 1.385(3)
C16 H16 0.9500
C17 C18 1.372(3)
C17 H17 0.9500
C18 C19 1.387(3)
C18 H18 0.9500
C19 H19 0.9500
C20 C21 1.385(2)
C20 C25 1.391(3)
C21 C22 1.390(3)
C21 H21 0.9500
C22 C23 1.385(3)
C22 H22 0.9500
C23 C24 1.374(3)
C23 H23 0.9500
C24 C25 1.388(3)
C24 H24 0.9500
C25 H25 0.9500
N1 H1A 0.87(2)
